data_1530502
loop_
_publ_author_name
'Nunez, P.'
'Tressaud, A.'
'Darriet, J.'
'Hagenmuller, P.'
'Babel, D.'
'Massa, W.'
'Kummer, S.'

_publ_section_title
;
 On new hydrated fluorides of trivalent manganese
;
_journal_name_full 'Journal of Solid State Chemistry'
_journal_page_first 240
_journal_page_last 249
_journal_volume 77
_journal_year 1988
_chemical_formula_sum 'Cu3 F12 H24 Mn2 O12'
_chemical_name_systematic 'Cu3 Mn2 F12 (H2 O)12'
_space_group_IT_number 2
_symmetry_space_group_name_Hall '-P 1'
_symmetry_space_group_name_H-M 'P -1'
_cell_angle_alpha 91.32
_cell_angle_beta 89.72
_cell_angle_gamma 92.61
_cell_formula_units_Z 1
_cell_length_a 7.568
_cell_length_b 7.558
_cell_length_c 8.168
_cell_volume 466.589
_citation_journal_id_ASTM JSSCBI
_cod_data_source_file Nunez_JSSCBI_1988_1700.cif
_cod_data_source_block H24Cu3F12Mn2O12
_cod_original_formula_sum 'H24 Cu3 F12 Mn2 O12'
_cod_database_code 1530502

loop_
_symmetry_equiv_pos_as_xyz
x,y,z
-x,-y,-z

loop_
_atom_site_label
_atom_site_type_symbol
_atom_site_fract_x
_atom_site_fract_y
_atom_site_fract_z
_atom_site_occupancy
_atom_site_U_iso_or_equiv
O6 O-2 0.4039 0.423 0.7872 1 0.0
O2 O-2 0.231 0.9645 0.1041 1 0.0
Mn1 Mn+3 0 0.5 0 1 0.0
O5 O-2 0.481 0.2594 0.0929 1 0.0
O4 O-2 0.2448 0.5238 0.419 1 0.0
Cu1 Cu+2 0 0 0 1 0.0
H1 H+1 0.1894 0.9696 0.7659 1 0.0
F4 F-1 0.4187 0.0891 0.7023 1 0.0
H12 H+1 0.403 0.3277 0.758 1 0.0
F6 F-1 0.4584 0.774 0.5783 1 0.0
F3 F-1 0.222 0.5867 0.0939 1 0.0
F5 F-1 0.2392 0.9931 0.414 1 0.0
F1 F-1 0.0924 0.2831 0.9706 1 0.0
H11 H+1 0.3135 0.4532 0.7658 1 0.0
H8 H+1 0.3 0.5983 0.4584 1 0.0
O1 O-2 0.1019 0.9248 0.7884 1 0.0
H4 H+1 0.2612 0.8729 0.0834 1 0.0
O3 O-2 0.0349 0.2492 0.5437 1 0.0
H5 H+1 0.1022 0.1982 0.4963 1 0.0
F2 F-1 0.0958 0.5743 0.769 1 0.0
H3 H+1 0.2304 0.9693 0.1963 1 0.0
H10 H+1 0.3983 0.2016 0.0796 1 0.0
H2 H+1 0.1198 0.8275 0.7872 1 0.0
H9 H+1 0.4937 0.2616 0.1844 1 0.0
Cu2 Cu+2 0 0.5 0.5 1 0.0
H6 H+1 -0.0423 0.1838 0.5538 1 0.0
H7 H+1 0.2401 0.548 0.3302 1 0.0
Cu3 Cu+2 0.5 0.5 0 1 0.0
Mn2 Mn+3 0.5 0 0.5 1 0.0
